data_8107719
loop_
_publ_author_name
'Madanhire, Tatenda'
'Abrahams, Abubak'r'
'Hosten, Eric C.'
'Betz, Richard'

_publ_section_title
;
 Crystal structure of
 4-(4-bromophenyl)-1-(propan-2-ylidene)thiosemicarbazide, C10H12BrN3S
;
_journal_issue 2
_journal_name_full 'Zeitschrift f\"ur Kristallographie - New Crystal Structures'
_journal_page_first 67
_journal_page_last 68
_journal_paper_doi 10.1515/ncrs-2014-9025
_journal_volume 230
_journal_year 2015
_chemical_formula_sum 'C10 H12 Br N3 S'
_chemical_formula_weight 286.19
_chemical_name_common
;
4-(4-bromophenyl)-1-(propan-2-ylidene)thiosemi-
carbazide
;
_space_group_IT_number 14
_space_group_name_Hall '-P 2yn'
_space_group_name_H-M_alt 'P 1 21/n 1'
_symmetry_cell_setting monoclinic
_symmetry_Int_Tables_number 14
_symmetry_space_group_name_Hall '-P 2yn'
_symmetry_space_group_name_H-M 'P 1 21/n 1'
_cell_angle_alpha 90.
_cell_angle_beta 107.345(1)
_cell_angle_gamma 90.
_cell_formula_units_Z 4
_cell_length_a 8.5610(2)
_cell_length_b 11.0120(3)
_cell_length_c 13.2140(4)
_cell_volume 1189.09(6)
_diffrn_ambient_temperature 200
_diffrn_radiation_probe x-ray
_diffrn_radiation_type MoK\a
_diffrn_radiation_wavelength 0.71069
_exptl_absorpt_coefficient_mu 3.604
_exptl_crystal_density_diffrn 1.599
_exptl_crystal_density_method 'Not Measured'
_exptl_crystal_F_000 576
_refine_ls_number_parameters 146
_refine_ls_number_reflns 2672
_refine_ls_R_factor_gt 0.0249
_refine_ls_wR_factor_gt 0.0650
_cod_data_source_file Z-2015-067.cif
_cod_data_source_block 1
_cod_original_sg_symbol_H-M 'P 21/n'
_cod_database_code 8107719

loop_
_space_group_symop_id
_space_group_symop_operation_xyz
1 x,y,z
2 1/2-x,1/2+y,1/2-z
3 -x,-y,-z
4 1/2+x,1/2-y,1/2+z

loop_
_atom_site_aniso_label
_atom_site_aniso_U_11
_atom_site_aniso_U_22
_atom_site_aniso_U_33
_atom_site_aniso_U_23
_atom_site_aniso_U_13
_atom_site_aniso_U_12
Br1 0.0482(1) 0.0257(1) 0.0394(1) 0.0010(1) 0.0115(1) 0.0096(1)
S1 0.0392(2) 0.0284(2) 0.0586(3) -0.0012(2) 0.0304(2) 0.0003(2)
N1 0.0281(7) 0.0241(7) 0.0359(7) -0.0027(6) 0.0169(6) 0.0002(5)
N2 0.0296(7) 0.0221(7) 0.0356(7) -0.0012(6) 0.0144(6) 0.0016(6)
N3 0.0262(7) 0.0297(7) 0.0304(7) -0.0009(6) 0.0106(6) 0.0022(6)
C1 0.0261(7) 0.0256(8) 0.0255(7) -0.0018(6) 0.0074(6) 0.0012(6)
C2 0.0273(8) 0.0368(9) 0.0282(8) -0.0048(7) 0.0066(7) 0.0044(7)
C3 0.0440(10) 0.0610(10) 0.0570(10) -0.0080(10) 0.0300(10) 0.0040(10)
C4 0.0510(10) 0.0320(10) 0.0550(10) -0.0098(9) 0.0190(10) 0.0084(9)
C11 0.0239(7) 0.0233(7) 0.0258(7) -0.0026(6) 0.0060(6) 0.0004(6)
C12 0.0346(8) 0.0254(8) 0.0335(8) -0.0013(7) 0.0161(7) -0.0009(7)
C13 0.0337(9) 0.0299(9) 0.0354(9) -0.0034(7) 0.0153(7) 0.0043(7)
C14 0.0313(8) 0.0237(8) 0.0280(8) -0.0016(6) 0.0047(6) 0.0035(6)
C15 0.0379(9) 0.0258(8) 0.0296(8) 0.0014(6) 0.0106(7) -0.0019(7)
C16 0.0302(8) 0.0282(8) 0.0297(8) -0.0031(6) 0.0137(7) -0.0018(6)

loop_
_atom_site_label
_atom_site_type_symbol
_atom_site_thermal_displace_type
_atom_site_fract_x
_atom_site_fract_y
_atom_site_fract_z
_atom_site_occupancy
_atom_site_U_iso_or_equiv
_atom_site_calc_flag
_atom_site_refinement_flags
_atom_site_disorder_assembly
_atom_site_disorder_group
Br1 Br Uani 0.16765(2) 0.89262(2) 0.41707(2) 1.000 0.0381(1) . . . .
S1 S Uani 0.16908(6) 0.22467(4) 0.44900(4) 1.000 0.0386(1) . . . .
N1 N Uani 0.3810(2) 0.37030(10) 0.38820(10) 1.000 0.0278(4) . . . .
N2 N Uani 0.4197(2) 0.16760(10) 0.38420(10) 1.000 0.0281(4) . . . .
N3 N Uani 0.5396(2) 0.19480(10) 0.33670(10) 1.000 0.0283(4) . . . .
C1 C Uani 0.3283(2) 0.2598(2) 0.40630(10) 1.000 0.0258(4) . . . .
C2 C Uani 0.6112(2) 0.1065(2) 0.30620(10) 1.000 0.0311(5) . . . .
C3 C Uani 0.7412(3) 0.1395(2) 0.2566(2) 1.000 0.0507(6) . . . .
C4 C Uani 0.5771(3) -0.0248(2) 0.3160(2) 1.000 0.0453(6) . . . .
C11 C Uani 0.3246(2) 0.4883(2) 0.39910(10) 1.000 0.0246(4) . . . .
C12 C Uani 0.2202(2) 0.5185(2) 0.45890(10) 1.000 0.0299(5) . . . .
C13 C Uani 0.1748(2) 0.6394(2) 0.46420(10) 1.000 0.0319(5) . . . .
C14 C Uani 0.2331(2) 0.7280(2) 0.41150(10) 1.000 0.0286(5) . . . .
C15 C Uani 0.3390(2) 0.6995(2) 0.35420(10) 1.000 0.0310(5) . . . .
C16 C Uani 0.3843(2) 0.5798(2) 0.34840(10) 1.000 0.0283(5) . . . .
H3A H Uiso 0.74520 0.22790 0.24980 1.000 0.0760 . . . .
H3B H Uiso 0.71630 0.10210 0.18630 1.000 0.0760 . . . .
H3C H Uiso 0.84740 0.11010 0.30140 1.000 0.0760 . . . .
H4A H Uiso 0.63680 -0.05310 0.38740 1.000 0.0680 . . . .
H4B H Uiso 0.61250 -0.07110 0.26340 1.000 0.0680 . . . .
H4C H Uiso 0.45940 -0.03660 0.30370 1.000 0.0680 . . . .
H12 H Uiso 0.18060 0.45730 0.49560 1.000 0.0360 . . . .
H13 H Uiso 0.10340 0.66070 0.50430 1.000 0.0380 . . . .
H15 H Uiso 0.38050 0.76140 0.31920 1.000 0.0370 . . . .
H16 H Uiso 0.45730 0.55980 0.30920 1.000 0.0340 . . . .
H71 H Uiso 0.458(3) 0.367(2) 0.362(2) 1.000 0.033(5) . . . .
H72 H Uiso 0.385(3) 0.098(2) 0.386(2) 1.000 0.036(6) . . . .

loop_
_atom_type_symbol
_atom_type_description
_atom_type_scat_dispersion_real
_atom_type_scat_dispersion_imag
_atom_type_scat_source
C C 0.0033 0.0016 ' International Tables Vol C Tables 4.2.6.8 and 6.1.1.4'
H H 0.0000 0.0000 ' International Tables Vol C Tables 4.2.6.8 and 6.1.1.4'
Br Br -0.2901 2.4595 ' International Tables Vol C Tables 4.2.6.8 and 6.1.1.4'
N N 0.0061 0.0033 ' International Tables Vol C Tables 4.2.6.8 and 6.1.1.4'
S S 0.1246 0.1234 ' International Tables Vol C Tables 4.2.6.8 and 6.1.1.4'

loop_
_geom_angle_atom_site_label_1
_geom_angle_atom_site_label_2
_geom_angle_atom_site_label_3
_geom_angle
_geom_angle_site_symmetry_1
_geom_angle_site_symmetry_2
_geom_angle_site_symmetry_3
_geom_angle_publ_flag
C1 N1 C11 132.35(17) . . . yes
N3 N2 C1 119.02(12) . . . yes
N2 N3 C2 117.92(13) . . . yes
S1 C1 N1 128.43(16) . . . yes
S1 C1 N2 118.55(15) . . . yes
N1 C1 N2 113.02(15) . . . yes
C11 N1 H71 114.9(15) . . . no
C1 N1 H71 112.6(15) . . . no
N3 C2 C4 125.96(18) . . . yes
C3 C2 C4 117.73(18) . . . no
N3 C2 C3 116.32(19) . . . yes
N3 N2 H72 122.4(18) . . . no
C1 N2 H72 116.8(19) . . . no
N1 C11 C16 115.67(15) . . . yes
C12 C11 C16 119.29(19) . . . no
N1 C11 C12 125.00(18) . . . yes
C11 C12 C13 119.35(17) . . . no
C12 C13 C14 120.20(16) . . . no
Br1 C14 C13 119.99(13) . . . yes
C13 C14 C15 120.9(2) . . . no
Br1 C14 C15 119.12(15) . . . yes
C14 C15 C16 119.24(18) . . . no
C11 C16 C15 121.01(16) . . . no
C2 C3 H3A 109.00 . . . no
C2 C3 H3B 109.00 . . . no
C2 C3 H3C 109.00 . . . no
H3A C3 H3B 110.00 . . . no
H3A C3 H3C 109.00 . . . no
H3B C3 H3C 110.00 . . . no
C2 C4 H4A 109.00 . . . no
C2 C4 H4B 109.00 . . . no
C2 C4 H4C 109.00 . . . no
H4A C4 H4B 110.00 . . . no
H4A C4 H4C 109.00 . . . no
H4B C4 H4C 109.00 . . . no
C11 C12 H12 120.00 . . . no
C13 C12 H12 120.00 . . . no
C12 C13 H13 120.00 . . . no
C14 C13 H13 120.00 . . . no
C14 C15 H15 120.00 . . . no
C16 C15 H15 120.00 . . . no
C11 C16 H16 119.00 . . . no
C15 C16 H16 120.00 . . . no

loop_
_geom_bond_atom_site_label_1
_geom_bond_atom_site_label_2
_geom_bond_distance
_geom_bond_site_symmetry_1
_geom_bond_site_symmetry_2
_geom_bond_publ_flag
Br1 C14 1.905(2) . . yes
S1 C1 1.6687(18) . . yes
N1 C1 1.344(2) . . yes
N1 C11 1.409(2) . . yes
N2 N3 1.386(2) . . yes
N2 C1 1.366(2) . . yes
N3 C2 1.277(2) . . yes
N1 H71 0.83(3) . . no
C2 C3 1.495(3) . . no
N2 H72 0.83(2) . . no
C2 C4 1.488(3) . . no
C11 C16 1.389(3) . . no
C11 C12 1.398(2) . . no
C12 C13 1.395(3) . . no
C13 C14 1.376(3) . . no
C14 C15 1.380(2) . . no
C15 C16 1.383(3) . . no
C3 H3A 0.9800 . . no
C3 H3B 0.9800 . . no
C3 H3C 0.9800 . . no
C4 H4A 0.9800 . . no
C4 H4B 0.9800 . . no
C4 H4C 0.9800 . . no
C12 H12 0.9500 . . no
C13 H13 0.9500 . . no
C15 H15 0.9500 . . no
C16 H16 0.9500 . . no

loop_
_geom_hbond_atom_site_label_D
_geom_hbond_atom_site_label_H
_geom_hbond_atom_site_label_A
_geom_hbond_distance_DH
_geom_hbond_distance_HA
_geom_hbond_distance_DA
_geom_hbond_angle_DHA
_geom_hbond_site_symmetry_A
_geom_hbond_publ_flag
N1 H71 N3 0.83(3) 2.08(2) 2.568(2) 116.9(19) . yes
C12 H12 S1 0.9500 2.6300 3.263(2) 124.00 . yes

loop_
_geom_torsion_atom_site_label_1
_geom_torsion_atom_site_label_2
_geom_torsion_atom_site_label_3
_geom_torsion_atom_site_label_4
_geom_torsion
_geom_torsion_site_symmetry_1
_geom_torsion_site_symmetry_2
_geom_torsion_site_symmetry_3
_geom_torsion_site_symmetry_4
_geom_torsion_publ_flag
C11 N1 C1 S1 0.6(2) . . . . no
C11 N1 C1 N2 179.57(14) . . . . no
C1 N1 C11 C12 17.7(3) . . . . no
C1 N1 C11 C16 -164.60(15) . . . . no
C1 N2 N3 C2 -172.47(14) . . . . no
N3 N2 C1 S1 172.28(11) . . . . no
N3 N2 C1 N1 -6.82(19) . . . . no
N2 N3 C2 C3 -179.26(15) . . . . no
N2 N3 C2 C4 0.5(2) . . . . no
N1 C11 C12 C13 179.27(14) . . . . no
C16 C11 C12 C13 1.6(2) . . . . no
N1 C11 C16 C15 -179.38(14) . . . . no
C12 C11 C16 C15 -1.5(2) . . . . no
C11 C12 C13 C14 -0.4(2) . . . . no
C12 C13 C14 Br1 178.93(11) . . . . no
C12 C13 C14 C15 -1.1(2) . . . . no
Br1 C14 C15 C16 -178.81(11) . . . . no
C13 C14 C15 C16 1.2(2) . . . . no
C14 C15 C16 C11 0.1(2) . . . . no
